data_4102786
loop_
_publ_author_name
'Jos\'e Bern\'a'
'Mateo Alajar\'in'
'Ra\'ul-Angel Orenes'

_publ_section_title
;
 Azodicarboxamides as Template Binding Motifs for the Building of
 Hydrogen-Bonded Molecular Shuttles
;
_journal_name_full 'Journal of the American Chemical Society'
_journal_page_first 10741
_journal_page_last 10747
_journal_paper_doi 10.1021/ja101151t
_journal_volume 132
_journal_year 2010
_chemical_formula_sum 'C62 H60 N8 O8'
_chemical_formula_weight 1045.18
_chemical_name_systematic
; 
 ? 
;
_space_group_IT_number 2
_symmetry_cell_setting triclinic
_symmetry_space_group_name_Hall '-P 1'
_symmetry_space_group_name_H-M 'P -1'
_atom_sites_solution_hydrogens geom
_atom_sites_solution_primary direct
_atom_sites_solution_secondary difmap
_audit_creation_method SHELXL-97
_cell_angle_alpha 68.513(2)
_cell_angle_beta 73.874(2)
_cell_angle_gamma 64.295(2)
_cell_formula_units_Z 1
_cell_length_a 10.2051(5)
_cell_length_b 11.3570(6)
_cell_length_c 13.8730(7)
_cell_measurement_reflns_used 5138
_cell_measurement_temperature 100(2)
_cell_measurement_theta_max 28.23
_cell_measurement_theta_min 2.24
_cell_volume 1334.45(12)
_computing_cell_refinement 'Bruker SAINT'
_computing_data_collection 'Bruker SMART'
_computing_data_reduction 'Bruker SAINT'
_computing_molecular_graphics 'Bruker SHELXTL'
_computing_publication_material 'Bruker SHELXTL'
_computing_structure_refinement 'SHELXL-97 (Sheldrick, 1997)'
_computing_structure_solution 'SHELXS-97 (Sheldrick, 1990)'
_diffrn_ambient_temperature 100(2)
_diffrn_detector_area_resol_mean 8.26
_diffrn_measured_fraction_theta_full 0.993
_diffrn_measured_fraction_theta_max 0.908
_diffrn_measurement_device_type 'Bruker SMART APEX CCD'
_diffrn_measurement_method \w-scan
_diffrn_radiation_monochromator graphite
_diffrn_radiation_source 'fine-focus sealed tube'
_diffrn_radiation_type MoK\a
_diffrn_radiation_wavelength 0.71073
_diffrn_reflns_av_R_equivalents 0.0224
_diffrn_reflns_av_sigmaI/netI 0.0328
_diffrn_reflns_limit_h_max 13
_diffrn_reflns_limit_h_min -13
_diffrn_reflns_limit_k_max 14
_diffrn_reflns_limit_k_min -15
_diffrn_reflns_limit_l_max 17
_diffrn_reflns_limit_l_min -17
_diffrn_reflns_number 15582
_diffrn_reflns_theta_full 26.00
_diffrn_reflns_theta_max 28.23
_diffrn_reflns_theta_min 1.59
_exptl_absorpt_coefficient_mu 0.087
_exptl_absorpt_correction_T_max 0.9913
_exptl_absorpt_correction_T_min 0.8959
_exptl_absorpt_correction_type multi-scan
_exptl_absorpt_process_details SADABS
_exptl_crystal_colour yellow
_exptl_crystal_density_diffrn 1.301
_exptl_crystal_density_method 'not measured'
_exptl_crystal_description prism
_exptl_crystal_F_000 552
_exptl_crystal_size_max 0.19
_exptl_crystal_size_mid 0.15
_exptl_crystal_size_min 0.10
_refine_diff_density_max 0.360
_refine_diff_density_min -0.242
_refine_diff_density_rms 0.044
_refine_ls_extinction_method none
_refine_ls_goodness_of_fit_ref 1.033
_refine_ls_hydrogen_treatment 'NH and OH free, others riding'
_refine_ls_matrix_type full
_refine_ls_number_parameters 372
_refine_ls_number_reflns 6003
_refine_ls_number_restraints 1
_refine_ls_restrained_S_all 1.033
_refine_ls_R_factor_all 0.0514
_refine_ls_R_factor_gt 0.0422
_refine_ls_shift/su_max 0.000
_refine_ls_shift/su_mean 0.000
_refine_ls_structure_factor_coef Fsqd
_refine_ls_weighting_details 'calc w=1/[\s^2^(Fo^2^)+(0.0458P)^2^+0.4737P] where P=(Fo^2^+2Fc^2^)/3'
_refine_ls_weighting_scheme calc
_refine_ls_wR_factor_gt 0.0990
_refine_ls_wR_factor_ref 0.1043
_reflns_number_gt 5054
_reflns_number_total 6003
_reflns_threshold_expression >2sigma(I)
_cod_data_source_file ja101151t_si_002.cif
_cod_data_source_block ppnns
_cod_database_code 4102786

loop_
_symmetry_equiv_pos_as_xyz
'x, y, z'
'-x, -y, -z'

loop_
_atom_site_label
_atom_site_type_symbol
_atom_site_fract_x
_atom_site_fract_y
_atom_site_fract_z
_atom_site_U_iso_or_equiv
_atom_site_adp_type
_atom_site_occupancy
_atom_site_symmetry_multiplicity
_atom_site_calc_flag
_atom_site_refinement_flags
N1 N 0.91817(12) 0.56929(11) 0.33261(8) 0.0169(2) Uani 1 1 d .
H01 H 0.8449(18) 0.6167(17) 0.3716(13) 0.028(4) Uiso 1 1 d .
N2 N 1.05693(11) 0.49640(10) 0.46787(8) 0.0169(2) Uani 1 1 d .
O1 O 1.15341(10) 0.41178(9) 0.32602(7) 0.0222(2) Uani 1 1 d .
C1 C 0.80737(15) 0.75190(13) 0.06265(10) 0.0196(3) Uani 1 1 d .
C2 C 0.91097(17) 0.69926(14) -0.01516(11) 0.0259(3) Uani 1 1 d .
H2 H 1.0117 0.6553 -0.0062 0.031 Uiso 1 1 calc R
C3 C 0.8686(2) 0.71034(16) -0.10600(12) 0.0342(4) Uani 1 1 d .
H3 H 0.9405 0.6749 -0.1590 0.041 Uiso 1 1 calc R
C4 C 0.7227(2) 0.77246(18) -0.11948(12) 0.0390(4) Uani 1 1 d .
H4 H 0.6939 0.7792 -0.1814 0.047 Uiso 1 1 calc R
C5 C 0.61803(19) 0.82509(18) -0.04267(13) 0.0372(4) Uani 1 1 d .
H5 H 0.5173 0.8683 -0.0519 0.045 Uiso 1 1 calc R
C6 C 0.66040(16) 0.81468(15) 0.04801(11) 0.0265(3) Uani 1 1 d .
H6 H 0.5881 0.8509 0.1006 0.032 Uiso 1 1 calc R
C11 C 0.96914(14) 0.79196(13) 0.14845(9) 0.0179(3) Uani 1 1 d .
C12 C 1.11935(15) 0.71678(14) 0.13225(10) 0.0228(3) Uani 1 1 d .
H12 H 1.1526 0.6246 0.1323 0.027 Uiso 1 1 calc R
C13 C 1.22088(16) 0.77586(16) 0.11606(11) 0.0293(3) Uani 1 1 d .
H13 H 1.3230 0.7240 0.1043 0.035 Uiso 1 1 calc R
C14 C 1.17438(18) 0.90941(17) 0.11702(12) 0.0326(4) Uani 1 1 d .
H14 H 1.2440 0.9496 0.1055 0.039 Uiso 1 1 calc R
C15 C 1.02572(19) 0.98387(16) 0.13485(12) 0.0318(3) Uani 1 1 d .
H15 H 0.9928 1.0754 0.1363 0.038 Uiso 1 1 calc R
C16 C 0.92487(16) 0.92553(14) 0.15054(11) 0.0249(3) Uani 1 1 d .
H16 H 0.8230 0.9777 0.1630 0.030 Uiso 1 1 calc R
C21 C 0.85130(14) 0.73592(13) 0.16440(10) 0.0176(3) Uani 1 1 d .
H21 H 0.7618 0.7899 0.2044 0.021 Uiso 1 1 calc R
C22 C 0.89251(14) 0.58614(13) 0.22944(10) 0.0182(3) Uani 1 1 d .
H22A H 0.8121 0.5555 0.2368 0.022 Uiso 1 1 calc R
H22B H 0.9823 0.5291 0.1931 0.022 Uiso 1 1 calc R
C23 C 1.04464(14) 0.48760(13) 0.36809(10) 0.0167(3) Uani 1 1 d .
N3 N 0.62798(12) 0.86340(11) 0.61495(9) 0.0181(2) Uani 1 1 d .
H03 H 0.6909(18) 0.7815(17) 0.6164(12) 0.025(4) Uiso 1 1 d .
N4 N 0.64967(12) 0.41729(12) 0.59521(9) 0.0213(2) Uani 1 1 d .
H04 H 0.6988(19) 0.4712(18) 0.5799(14) 0.037(5) Uiso 1 1 d .
O3 O 0.41127(10) 0.99038(9) 0.69101(8) 0.0236(2) Uani 1 1 d .
O4 O 0.46802(11) 0.34660(10) 0.69951(8) 0.0257(2) Uani 1 1 d .
C31 C 0.46588(13) 0.75201(13) 0.72760(10) 0.0169(3) Uani 1 1 d .
C32 C 0.38708(14) 0.73265(14) 0.82793(10) 0.0207(3) Uani 1 1 d .
H32 H 0.3516 0.8013 0.8626 0.025 Uiso 1 1 calc R
C33 C 0.36053(15) 0.61286(15) 0.87722(11) 0.0245(3) Uani 1 1 d .
H33 H 0.3080 0.5993 0.9461 0.029 Uiso 1 1 calc R
C34 C 0.40986(14) 0.51315(14) 0.82697(10) 0.0211(3) Uani 1 1 d .
H34 H 0.3898 0.4321 0.8608 0.025 Uiso 1 1 calc R
C35 C 0.48929(13) 0.53156(13) 0.72632(10) 0.0172(3) Uani 1 1 d .
C36 C 0.51628(13) 0.65150(13) 0.67689(10) 0.0165(3) Uani 1 1 d .
H36 H 0.5693 0.6649 0.6082 0.020 Uiso 1 1 calc R
C37 C 0.53591(14) 0.42365(13) 0.67279(10) 0.0184(3) Uani 1 1 d .
C38 C 0.68998(15) 0.33067(16) 0.52782(13) 0.0292(3) Uani 1 1 d .
H38A H 0.6564 0.3888 0.4594 0.035 Uiso 1 1 calc R
H38B H 0.6367 0.2674 0.5594 0.035 Uiso 1 1 calc R
C39 C 0.49840(14) 0.87978(13) 0.67592(10) 0.0164(3) Uani 1 1 d .
C40 C 0.68680(14) 0.97215(13) 0.56477(11) 0.0202(3) Uani 1 1 d .
H40A H 0.6673 1.0247 0.6139 0.024 Uiso 1 1 calc R
H40B H 0.6395 1.0352 0.5020 0.024 Uiso 1 1 calc R
C41 C 0.84987(14) 0.90594(13) 0.53420(10) 0.0176(3) Uani 1 1 d .
C42 C 0.94471(14) 0.86350(13) 0.60570(10) 0.0194(3) Uani 1 1 d .
H42 H 0.9081 0.8877 0.6694 0.023 Uiso 1 1 calc R
C43 C 1.09222(14) 0.78614(13) 0.58480(10) 0.0200(3) Uani 1 1 d .
H43 H 1.1557 0.7563 0.6348 0.024 Uiso 1 1 calc R
C44 C 1.14807(14) 0.75184(13) 0.49083(10) 0.0188(3) Uani 1 1 d .
C45 C 1.05454(14) 0.79854(13) 0.41753(10) 0.0194(3) Uani 1 1 d .
H45 H 1.0922 0.7786 0.3522 0.023 Uiso 1 1 calc R
C46 C 0.90612(14) 0.87428(13) 0.43940(10) 0.0194(3) Uani 1 1 d .
H46 H 0.8426 0.9046 0.3893 0.023 Uiso 1 1 calc R
O5 O 0.35972(10) 0.26444(10) 0.58292(8) 0.0207(2) Uani 1 1 d D
H05A H 0.378(2) 0.1753(16) 0.6121(15) 0.046(5) Uiso 1 1 d D
H05B H 0.401(2) 0.2829(19) 0.6219(14) 0.046(5) Uiso 1 1 d D

loop_
_atom_site_aniso_label
_atom_site_aniso_U_11
_atom_site_aniso_U_22
_atom_site_aniso_U_33
_atom_site_aniso_U_23
_atom_site_aniso_U_13
_atom_site_aniso_U_12
N1 0.0157(5) 0.0174(5) 0.0151(5) -0.0046(4) -0.0019(4) -0.0041(4)
N2 0.0168(5) 0.0133(5) 0.0182(5) -0.0024(4) -0.0033(4) -0.0045(4)
O1 0.0183(5) 0.0198(5) 0.0223(5) -0.0067(4) -0.0018(4) -0.0018(4)
C1 0.0260(7) 0.0173(6) 0.0177(6) -0.0010(5) -0.0069(5) -0.0108(5)
C2 0.0322(8) 0.0211(7) 0.0228(7) -0.0058(6) -0.0063(6) -0.0073(6)
C3 0.0580(11) 0.0262(8) 0.0212(7) -0.0070(6) -0.0076(7) -0.0167(8)
C4 0.0656(12) 0.0407(10) 0.0248(8) 0.0013(7) -0.0225(8) -0.0313(9)
C5 0.0393(9) 0.0410(9) 0.0350(9) 0.0064(7) -0.0208(7) -0.0230(8)
C6 0.0264(7) 0.0279(8) 0.0242(7) 0.0007(6) -0.0063(6) -0.0143(6)
C11 0.0209(6) 0.0200(6) 0.0122(6) -0.0029(5) -0.0033(5) -0.0080(5)
C12 0.0227(7) 0.0228(7) 0.0203(7) -0.0041(5) -0.0027(5) -0.0079(6)
C13 0.0224(7) 0.0377(9) 0.0234(7) -0.0013(6) -0.0037(6) -0.0132(6)
C14 0.0416(9) 0.0414(9) 0.0245(7) -0.0002(7) -0.0071(7) -0.0300(8)
C15 0.0463(10) 0.0268(8) 0.0280(8) -0.0059(6) -0.0057(7) -0.0200(7)
C16 0.0274(7) 0.0226(7) 0.0220(7) -0.0065(6) -0.0039(6) -0.0067(6)
C21 0.0164(6) 0.0183(6) 0.0160(6) -0.0052(5) -0.0022(5) -0.0044(5)
C22 0.0188(6) 0.0196(6) 0.0158(6) -0.0056(5) -0.0025(5) -0.0063(5)
C23 0.0174(6) 0.0145(6) 0.0172(6) -0.0016(5) -0.0021(5) -0.0076(5)
N3 0.0158(5) 0.0138(5) 0.0231(6) -0.0071(4) -0.0004(4) -0.0042(4)
N4 0.0169(6) 0.0215(6) 0.0298(6) -0.0138(5) -0.0002(5) -0.0076(5)
O3 0.0206(5) 0.0165(5) 0.0299(5) -0.0097(4) 0.0024(4) -0.0047(4)
O4 0.0288(5) 0.0263(5) 0.0292(5) -0.0112(4) 0.0007(4) -0.0170(4)
C31 0.0127(6) 0.0165(6) 0.0201(6) -0.0053(5) -0.0042(5) -0.0031(5)
C32 0.0184(6) 0.0209(7) 0.0220(7) -0.0106(5) 0.0006(5) -0.0050(5)
C33 0.0244(7) 0.0272(7) 0.0201(7) -0.0075(6) 0.0036(5) -0.0115(6)
C34 0.0200(7) 0.0203(7) 0.0227(7) -0.0038(5) -0.0015(5) -0.0099(5)
C35 0.0135(6) 0.0176(6) 0.0205(6) -0.0066(5) -0.0030(5) -0.0046(5)
C36 0.0129(6) 0.0183(6) 0.0173(6) -0.0054(5) -0.0023(5) -0.0046(5)
C37 0.0167(6) 0.0170(6) 0.0215(6) -0.0047(5) -0.0055(5) -0.0052(5)
C38 0.0184(7) 0.0362(8) 0.0421(9) -0.0277(7) -0.0021(6) -0.0059(6)
C39 0.0160(6) 0.0172(6) 0.0160(6) -0.0059(5) -0.0037(5) -0.0044(5)
C40 0.0180(6) 0.0153(6) 0.0251(7) -0.0051(5) -0.0012(5) -0.0057(5)
C41 0.0168(6) 0.0135(6) 0.0211(6) -0.0041(5) 0.0004(5) -0.0069(5)
C42 0.0213(7) 0.0199(7) 0.0178(6) -0.0073(5) 0.0020(5) -0.0095(5)
C43 0.0203(7) 0.0200(7) 0.0212(6) -0.0056(5) -0.0037(5) -0.0086(5)
C44 0.0163(6) 0.0161(6) 0.0260(7) -0.0088(5) 0.0000(5) -0.0071(5)
C45 0.0221(7) 0.0196(7) 0.0195(6) -0.0091(5) 0.0008(5) -0.0097(5)
C46 0.0201(6) 0.0176(6) 0.0211(6) -0.0042(5) -0.0044(5) -0.0078(5)
O5 0.0206(5) 0.0188(5) 0.0223(5) -0.0067(4) -0.0027(4) -0.0064(4)

loop_
_atom_type_symbol
_atom_type_description
_atom_type_scat_dispersion_real
_atom_type_scat_dispersion_imag
_atom_type_scat_source
C C 0.0033 0.0016 'International Tables Vol C Tables 4.2.6.8 and 6.1.1.4'
H H 0.0000 0.0000 'International Tables Vol C Tables 4.2.6.8 and 6.1.1.4'
N N 0.0061 0.0033 'International Tables Vol C Tables 4.2.6.8 and 6.1.1.4'
O O 0.0106 0.0060 'International Tables Vol C Tables 4.2.6.8 and 6.1.1.4'

loop_
_geom_angle_atom_site_label_1
_geom_angle_atom_site_label_2
_geom_angle_atom_site_label_3
_geom_angle
_geom_angle_site_symmetry_1
_geom_angle_site_symmetry_3
C23 N1 C22 122.56(11) . .
N2 N2 C23 112.87(13) 2_766 .
C2 C1 C6 118.57(13) . .
C2 C1 C21 121.25(12) . .
C6 C1 C21 120.12(12) . .
C3 C2 C1 120.62(14) . .
C4 C3 C2 120.26(15) . .
C3 C4 C5 119.87(14) . .
C4 C5 C6 119.92(15) . .
C5 C6 C1 120.76(15) . .
C16 C11 C12 118.03(12) . .
C16 C11 C21 118.30(12) . .
C12 C11 C21 123.66(12) . .
C13 C12 C11 120.44(13) . .
C14 C13 C12 120.54(14) . .
C15 C14 C13 119.37(14) . .
C16 C15 C14 120.14(14) . .
C15 C16 C11 121.45(14) . .
C11 C21 C1 113.62(10) . .
C11 C21 C22 113.35(11) . .
C1 C21 C22 108.60(10) . .
N1 C22 C21 110.37(10) . .
O1 C23 N1 128.29(12) . .
O1 C23 N2 116.69(11) . .
N1 C23 N2 114.92(11) . .
C39 N3 C40 123.54(11) . .
C37 N4 C38 121.98(12) . .
C32 C31 C36 119.73(12) . .
C32 C31 C39 119.69(11) . .
C36 C31 C39 120.57(11) . .
C33 C32 C31 119.87(12) . .
C34 C33 C32 120.55(12) . .
C33 C34 C35 119.98(12) . .
C36 C35 C34 119.52(12) . .
C36 C35 C37 121.98(11) . .
C34 C35 C37 118.42(11) . .
C35 C36 C31 120.33(12) . .
O4 C37 N4 122.72(12) . .
O4 C37 C35 119.74(12) . .
N4 C37 C35 117.53(11) . .
N4 C38 C44 114.97(11) . 2_766
O3 C39 N3 123.52(12) . .
O3 C39 C31 121.70(11) . .
N3 C39 C31 114.77(11) . .
N3 C40 C41 107.61(10) . .
C42 C41 C46 119.10(12) . .
C42 C41 C40 119.62(12) . .
C46 C41 C40 120.97(12) . .
C43 C42 C41 120.53(12) . .
C42 C43 C44 120.38(12) . .
C45 C44 C43 119.16(12) . .
C45 C44 C38 123.05(12) . 2_766
C43 C44 C38 117.75(12) . 2_766
C44 C45 C46 120.31(12) . .
C45 C46 C41 120.44(12) . .

loop_
_geom_bond_atom_site_label_1
_geom_bond_atom_site_label_2
_geom_bond_distance
_geom_bond_site_symmetry_2
N1 C23 1.3223(16) .
N1 C22 1.4554(16) .
N2 N2 1.244(2) 2_766
N2 C23 1.4665(17) .
O1 C23 1.2220(15) .
C1 C2 1.390(2) .
C1 C6 1.3909(19) .
C1 C21 1.5231(18) .
C2 C3 1.389(2) .
C3 C4 1.377(3) .
C4 C5 1.383(3) .
C5 C6 1.390(2) .
C11 C16 1.3915(19) .
C11 C12 1.3940(18) .
C11 C21 1.5209(18) .
C12 C13 1.392(2) .
C13 C14 1.383(2) .
C14 C15 1.382(2) .
C15 C16 1.381(2) .
C21 C22 1.5331(18) .
N3 C39 1.3339(16) .
N3 C40 1.4668(16) .
N4 C37 1.3423(17) .
N4 C38 1.4559(17) .
O3 C39 1.2379(15) .
O4 C37 1.2364(15) .
C31 C32 1.3928(18) .
C31 C36 1.3930(18) .
C31 C39 1.5011(17) .
C32 C33 1.3882(19) .
C33 C34 1.3823(19) .
C34 C35 1.3981(18) .
C35 C36 1.3921(18) .
C35 C37 1.4981(18) .
C38 C44 1.5078(18) 2_766
C40 C41 1.5068(17) .
C41 C42 1.3898(18) .
C41 C46 1.3915(18) .
C42 C43 1.3853(18) .
C43 C44 1.3938(18) .
C44 C45 1.3896(19) .
C44 C38 1.5078(18) 2_766
C45 C46 1.3899(18) .

loop_
_geom_hbond_atom_site_label_D
_geom_hbond_atom_site_label_H
_geom_hbond_atom_site_label_A
_geom_hbond_distance_DH
_geom_hbond_distance_HA
_geom_hbond_distance_DA
_geom_hbond_angle_DHA
_geom_hbond_site_symmetry_A
N3 H03 O1 0.868(17) 2.091(17) 2.9166(15) 158.5(15) 2_766
N4 H04 N2 0.886(18) 2.547(18) 3.3398(16) 149.4(15) 2_766
O5 H05A O3 0.895(16) 1.905(16) 2.7949(14) 172.7(18) 1_545
N1 H01 O5 0.884(17) 2.007(17) 2.8480(15) 158.6(15) 2_666
C36 H36 O5 0.95 2.47 3.3908(16) 164.6 2_666
O5 H05B O4 0.891(16) 1.890(16) 2.7752(14) 172.1(18) .

loop_
_geom_torsion_atom_site_label_1
_geom_torsion_atom_site_label_2
_geom_torsion_atom_site_label_3
_geom_torsion_atom_site_label_4
_geom_torsion
_geom_torsion_site_symmetry_1
_geom_torsion_site_symmetry_4
C6 C1 C2 C3 0.6(2) . .
C21 C1 C2 C3 177.68(13) . .
C1 C2 C3 C4 -0.7(2) . .
C2 C3 C4 C5 0.6(2) . .
C3 C4 C5 C6 -0.2(2) . .
C4 C5 C6 C1 0.1(2) . .
C2 C1 C6 C5 -0.3(2) . .
C21 C1 C6 C5 -177.39(13) . .
C16 C11 C12 C13 -1.62(19) . .
C21 C11 C12 C13 178.67(12) . .
C11 C12 C13 C14 0.8(2) . .
C12 C13 C14 C15 0.4(2) . .
C13 C14 C15 C16 -0.6(2) . .
C14 C15 C16 C11 -0.3(2) . .
C12 C11 C16 C15 1.4(2) . .
C21 C11 C16 C15 -178.87(13) . .
C16 C11 C21 C1 93.35(14) . .
C12 C11 C21 C1 -86.93(15) . .
C16 C11 C21 C22 -142.04(12) . .
C12 C11 C21 C22 37.67(17) . .
C2 C1 C21 C11 56.22(16) . .
C6 C1 C21 C11 -126.73(13) . .
C2 C1 C21 C22 -70.90(15) . .
C6 C1 C21 C22 106.15(14) . .
C23 N1 C22 C21 -121.27(13) . .
C11 C21 C22 N1 59.55(14) . .
C1 C21 C22 N1 -173.17(10) . .
C22 N1 C23 O1 -3.4(2) . .
C22 N1 C23 N2 172.67(10) . .
N2 N2 C23 O1 -141.35(14) 2_766 .
N2 N2 C23 N1 42.07(17) 2_766 .
C36 C31 C32 C33 0.67(19) . .
C39 C31 C32 C33 -178.09(12) . .
C31 C32 C33 C34 -0.9(2) . .
C32 C33 C34 C35 1.1(2) . .
C33 C34 C35 C36 -0.91(19) . .
C33 C34 C35 C37 -177.69(12) . .
C34 C35 C36 C31 0.65(18) . .
C37 C35 C36 C31 177.31(11) . .
C32 C31 C36 C35 -0.53(18) . .
C39 C31 C36 C35 178.22(11) . .
C38 N4 C37 O4 8.0(2) . .
C38 N4 C37 C35 -170.61(12) . .
C36 C35 C37 O4 -153.41(12) . .
C34 C35 C37 O4 23.29(18) . .
C36 C35 C37 N4 25.21(18) . .
C34 C35 C37 N4 -158.09(12) . .
C37 N4 C38 C44 -134.34(14) . 2_766
C40 N3 C39 O3 4.5(2) . .
C40 N3 C39 C31 -174.39(11) . .
C32 C31 C39 O3 -33.82(18) . .
C36 C31 C39 O3 147.43(13) . .
C32 C31 C39 N3 145.12(12) . .
C36 C31 C39 N3 -33.63(17) . .
C39 N3 C40 C41 161.33(12) . .
N3 C40 C41 C42 -87.73(14) . .
N3 C40 C41 C46 85.83(14) . .
C46 C41 C42 C43 -2.52(19) . .
C40 C41 C42 C43 171.17(12) . .
C41 C42 C43 C44 1.14(19) . .
C42 C43 C44 C45 1.29(19) . .
C42 C43 C44 C38 179.05(12) . 2_766
C43 C44 C45 C46 -2.33(19) . .
C38 C44 C45 C46 -179.97(12) 2_766 .
C44 C45 C46 C41 0.95(19) . .
C42 C41 C46 C45 1.48(19) . .
C40 C41 C46 C45 -172.12(11) . .
